data_1517696
loop_
_publ_author_name
'Roberto Centore'
'Reza Takjoo'
'Amedeo Capobianco'
'Andrea Peluso'

_publ_section_title
;
 Ring to open-chain transformation induced by selective metal coordination
 in a new dithiocarbazate ligand
;
_journal_name_full
;
Inorganica Chimica Acta
;
_journal_page_first 29
_journal_page_last 33
_journal_volume 404
_journal_year 2013
_chemical_formula_moiety 'C13 H22 N4 Pd S4'
_chemical_formula_sum 'C13 H22 N4 Pd S4'
_chemical_formula_weight 468.99
_chemical_melting_point 387
_chemical_name_systematic
;
Ethyl 2-(3-(2-((bis(ethylthio)methylidene)hydrazono)methylbutylidene)
hydrazinecarbodithioato-palladium(II) 
;
_space_group_IT_number 2
_symmetry_cell_setting triclinic
_symmetry_space_group_name_Hall '-P 1'
_symmetry_space_group_name_H-M 'P -1'
_atom_sites_solution_hydrogens geom
_atom_sites_solution_primary direct
_atom_sites_solution_secondary difmap
_cell_angle_alpha 101.178(5)
_cell_angle_beta 103.003(4)
_cell_angle_gamma 112.164(7)
_cell_formula_units_Z 2
_cell_length_a 9.1870(9)
_cell_length_b 10.6440(9)
_cell_length_c 11.1770(5)
_cell_measurement_reflns_used 104
_cell_measurement_temperature 293(2)
_cell_measurement_theta_max 22.033
_cell_measurement_theta_min 4.806
_cell_volume 938.01(15)
_computing_cell_refinement
;
Dirax/lsq (Duisenberg et al., 2000)
;
_computing_data_collection 'Collect (Nonius BV, 1997-2000)'
_computing_data_reduction
;
EvalCCD (Duisenberg & Schreurs 1990-2000)
;
_computing_molecular_graphics 'Ortep-3 for Windows (Farrugia, 1997)'
_computing_structure_refinement 'SHELXL-97 (Sheldrick, 1997)'
_computing_structure_solution 'SIR97 (Altomare at al, 1999)'
_diffrn_ambient_temperature 293(2)
_diffrn_detector 'CCD plate'
_diffrn_detector_area_resol_mean 9
_diffrn_detector_type
;
Bruker-Nonius 95mm CCD camera on \k-goniostat
;
_diffrn_measured_fraction_theta_full 0.993
_diffrn_measured_fraction_theta_max 0.993
_diffrn_measurement_device 'four-circle diffractometer'
_diffrn_measurement_device_type 'Bruker-Nonius KappaCCD'
_diffrn_measurement_method
;
CCD rotation images, thick slices
;
_diffrn_radiation_monochromator graphite
_diffrn_radiation_probe x-ray
_diffrn_radiation_source 'normal-focus sealed tube'
_diffrn_radiation_type MoK\a
_diffrn_radiation_wavelength 0.71073
_diffrn_reflns_av_R_equivalents 0.0371
_diffrn_reflns_av_sigmaI/netI 0.0414
_diffrn_reflns_limit_h_max 11
_diffrn_reflns_limit_h_min -11
_diffrn_reflns_limit_k_max 13
_diffrn_reflns_limit_k_min -13
_diffrn_reflns_limit_l_max 14
_diffrn_reflns_limit_l_min -12
_diffrn_reflns_number 11780
_diffrn_reflns_theta_full 27.50
_diffrn_reflns_theta_max 27.50
_diffrn_reflns_theta_min 3.29
_exptl_absorpt_coefficient_mu 1.435
_exptl_absorpt_correction_T_max 0.6728
_exptl_absorpt_correction_T_min 0.5645
_exptl_absorpt_correction_type multi-scan
_exptl_absorpt_process_details
;
 SADABS (Bruker, 2000)
;
_exptl_crystal_colour 'dark brown'
_exptl_crystal_density_diffrn 1.660
_exptl_crystal_density_method 'not measured'
_exptl_crystal_description prism
_exptl_crystal_F_000 476
_exptl_crystal_size_max 0.45
_exptl_crystal_size_mid 0.35
_exptl_crystal_size_min 0.30
_refine_diff_density_max 0.360
_refine_diff_density_min -0.553
_refine_diff_density_rms 0.068
_refine_ls_extinction_method none
_refine_ls_goodness_of_fit_ref 1.055
_refine_ls_hydrogen_treatment constr
_refine_ls_matrix_type full
_refine_ls_number_parameters 204
_refine_ls_number_reflns 4275
_refine_ls_number_restraints 0
_refine_ls_restrained_S_all 1.055
_refine_ls_R_factor_all 0.0430
_refine_ls_R_factor_gt 0.0286
_refine_ls_shift/su_max 0.000
_refine_ls_shift/su_mean 0.000
_refine_ls_structure_factor_coef Fsqd
_refine_ls_weighting_details 'calc w=1/[\s^2^(Fo^2^)+(0.0236P)^2^+0.3437P] where P=(Fo^2^+2Fc^2^)/3'
_refine_ls_weighting_scheme calc
_refine_ls_wR_factor_gt 0.0632
_refine_ls_wR_factor_ref 0.0699
_reflns_number_gt 3522
_reflns_number_total 4275
_reflns_threshold_expression >2sigma(I)
_cod_data_source_file ICA-2013-404-29-33-3.cif
_cod_data_source_block compound3
_cod_database_code 1517696

loop_
_symmetry_equiv_pos_as_xyz
'x, y, z'
'-x, -y, -z'

loop_
_atom_site_label
_atom_site_type_symbol
_atom_site_fract_x
_atom_site_fract_y
_atom_site_fract_z
_atom_site_U_iso_or_equiv
_atom_site_adp_type
_atom_site_occupancy
_atom_site_symmetry_multiplicity
_atom_site_calc_flag
_atom_site_refinement_flags
C1 C 0.7419(6) 0.1402(5) 0.5208(4) 0.0850(13) Uani 1 1 d .
H1A H 0.8560 0.1928 0.5755 0.127 Uiso 1 1 calc R
H1B H 0.6727 0.1091 0.5721 0.127 Uiso 1 1 calc R
H1C H 0.7093 0.2003 0.4784 0.127 Uiso 1 1 calc R
C2 C 0.7229(5) 0.0132(4) 0.4218(4) 0.0678(10) Uani 1 1 d .
H2A H 0.6058 -0.0432 0.3720 0.081 Uiso 1 1 calc R
H2B H 0.7592 -0.0451 0.4658 0.081 Uiso 1 1 calc R
C3 C 0.7180(3) 0.1129(3) 0.2121(3) 0.0428(6) Uani 1 1 d .
C4 C 0.9507(4) 0.4416(3) 0.2882(3) 0.0581(8) Uani 1 1 d .
H4A H 0.8799 0.4727 0.2377 0.087 Uiso 1 1 calc R
H4B H 1.0528 0.5227 0.3423 0.087 Uiso 1 1 calc R
H4C H 0.8957 0.3937 0.3411 0.087 Uiso 1 1 calc R
C5 C 0.9876(3) 0.3415(3) 0.2005(3) 0.0477(7) Uani 1 1 d .
H5A H 1.0656 0.3164 0.2526 0.057 Uiso 1 1 calc R
H5B H 1.0418 0.3908 0.1469 0.057 Uiso 1 1 calc R
C6 C 0.3506(4) 0.1446(3) 0.1383(3) 0.0441(6) Uani 1 1 d .
C7 C 0.2874(4) 0.0801(4) 0.2358(3) 0.0607(8) Uani 1 1 d .
H7A H 0.2824 -0.0135 0.2213 0.091 Uiso 1 1 calc R
H7B H 0.1782 0.0736 0.2270 0.091 Uiso 1 1 calc R
H7C H 0.3612 0.1391 0.3213 0.091 Uiso 1 1 calc R
C8 C 0.2547(4) 0.1886(3) 0.0601(3) 0.0482(7) Uani 1 1 d .
H8 H 0.1535 0.1732 0.0729 0.058 Uiso 1 1 calc R
C9 C 0.2836(3) 0.2530(3) -0.0359(3) 0.0436(6) Uani 1 1 d .
C10 C 0.1542(4) 0.2907(4) -0.1036(3) 0.0613(8) Uani 1 1 d .
H10A H 0.2011 0.3919 -0.0890 0.092 Uiso 1 1 calc R
H10B H 0.0628 0.2625 -0.0708 0.092 Uiso 1 1 calc R
H10C H 0.1155 0.2421 -0.1945 0.092 Uiso 1 1 calc R
C11 C 0.5560(3) 0.3640(3) -0.2013(3) 0.0442(6) Uani 1 1 d .
C12 C 0.4115(4) 0.4867(3) -0.3594(3) 0.0565(8) Uani 1 1 d .
H12A H 0.3982 0.5245 -0.2785 0.068 Uiso 1 1 calc R
H12B H 0.4387 0.5617 -0.3997 0.068 Uiso 1 1 calc R
C13 C 0.2495(4) 0.3638(4) -0.4458(3) 0.0669(9) Uani 1 1 d .
H13A H 0.2633 0.3221 -0.5241 0.100 Uiso 1 1 calc R
H13B H 0.1662 0.3973 -0.4659 0.100 Uiso 1 1 calc R
H13C H 0.2154 0.2936 -0.4026 0.100 Uiso 1 1 calc R
N1 N 0.5783(3) 0.1061(2) 0.2168(2) 0.0448(5) Uani 1 1 d .
N2 N 0.4986(3) 0.1560(2) 0.1314(2) 0.0396(5) Uani 1 1 d .
N3 N 0.4266(3) 0.3422(3) -0.1682(2) 0.0452(6) Uani 1 1 d .
N4 N 0.4194(3) 0.2810(2) -0.0688(2) 0.0406(5) Uani 1 1 d .
S1 S 0.83729(11) 0.05551(9) 0.31217(8) 0.0558(2) Uani 1 1 d .
S2 S 0.80636(9) 0.17773(7) 0.09585(6) 0.04205(16) Uani 1 1 d .
S3 S 0.58192(10) 0.43934(10) -0.32610(8) 0.0597(2) Uani 1 1 d .
S4 S 0.71671(9) 0.32326(9) -0.13595(7) 0.04835(18) Uani 1 1 d .
Pd1 Pd 0.60282(2) 0.23434(2) 0.006957(19) 0.03686(7) Uani 1 1 d .

loop_
_atom_site_aniso_label
_atom_site_aniso_U_11
_atom_site_aniso_U_22
_atom_site_aniso_U_33
_atom_site_aniso_U_23
_atom_site_aniso_U_13
_atom_site_aniso_U_12
C1 0.102(3) 0.093(3) 0.056(2) 0.022(2) 0.028(2) 0.038(3)
C2 0.075(2) 0.063(2) 0.065(2) 0.0348(18) 0.0189(18) 0.0254(18)
C3 0.0447(15) 0.0364(13) 0.0396(14) 0.0082(11) 0.0089(12) 0.0144(11)
C4 0.0536(18) 0.0452(16) 0.0592(19) 0.0057(14) 0.0097(15) 0.0152(14)
C5 0.0333(13) 0.0514(16) 0.0503(16) 0.0147(13) 0.0101(12) 0.0129(12)
C6 0.0430(14) 0.0435(14) 0.0429(14) 0.0088(12) 0.0182(12) 0.0160(12)
C7 0.0587(19) 0.073(2) 0.065(2) 0.0321(17) 0.0359(17) 0.0307(17)
C8 0.0385(14) 0.0563(17) 0.0533(17) 0.0141(13) 0.0213(13) 0.0223(13)
C9 0.0368(13) 0.0440(14) 0.0472(15) 0.0090(12) 0.0145(12) 0.0170(12)
C10 0.0481(17) 0.081(2) 0.072(2) 0.0296(18) 0.0260(16) 0.0394(17)
C11 0.0376(14) 0.0483(15) 0.0390(14) 0.0141(12) 0.0079(11) 0.0134(12)
C12 0.064(2) 0.0581(18) 0.0497(17) 0.0232(14) 0.0156(15) 0.0271(16)
C13 0.0530(19) 0.083(2) 0.060(2) 0.0170(18) 0.0088(15) 0.0327(18)
N1 0.0415(13) 0.0453(13) 0.0428(13) 0.0148(10) 0.0118(10) 0.0149(10)
N2 0.0347(11) 0.0424(12) 0.0400(12) 0.0119(9) 0.0128(9) 0.0154(9)
N3 0.0393(12) 0.0530(14) 0.0409(12) 0.0179(10) 0.0104(10) 0.0178(11)
N4 0.0366(11) 0.0443(12) 0.0374(11) 0.0108(9) 0.0120(9) 0.0152(9)
S1 0.0562(5) 0.0601(5) 0.0539(4) 0.0220(4) 0.0119(4) 0.0298(4)
S2 0.0402(3) 0.0460(4) 0.0385(3) 0.0087(3) 0.0119(3) 0.0202(3)
S3 0.0432(4) 0.0836(6) 0.0563(5) 0.0388(4) 0.0173(3) 0.0231(4)
S4 0.0378(3) 0.0644(5) 0.0465(4) 0.0233(3) 0.0167(3) 0.0216(3)
Pd1 0.03167(11) 0.04079(12) 0.03350(11) 0.00839(8) 0.00953(7) 0.01338(8)

loop_
_atom_type_symbol
_atom_type_description
_atom_type_scat_dispersion_real
_atom_type_scat_dispersion_imag
_atom_type_scat_source
C C 0.0033 0.0016 'International Tables Vol C Tables 4.2.6.8 and 6.1.1.4'
H H 0.0000 0.0000 'International Tables Vol C Tables 4.2.6.8 and 6.1.1.4'
N N 0.0061 0.0033 'International Tables Vol C Tables 4.2.6.8 and 6.1.1.4'
S S 0.1246 0.1234 'International Tables Vol C Tables 4.2.6.8 and 6.1.1.4'
Pd Pd -0.9988 1.0072 'International Tables Vol C Tables 4.2.6.8 and 6.1.1.4'

loop_
_geom_angle_atom_site_label_1
_geom_angle_atom_site_label_2
_geom_angle_atom_site_label_3
_geom_angle
_geom_angle_publ_flag
C2 C1 H1A 109.5 no
C2 C1 H1B 109.5 no
H1A C1 H1B 109.5 no
C2 C1 H1C 109.5 no
H1A C1 H1C 109.5 no
H1B C1 H1C 109.5 no
C1 C2 S1 114.5(3) no
C1 C2 H2A 108.6 no
S1 C2 H2A 108.6 no
C1 C2 H2B 108.6 no
S1 C2 H2B 108.6 no
H2A C2 H2B 107.6 no
N1 C3 S1 123.9(2) no
N1 C3 S2 122.1(2) no
S1 C3 S2 113.95(17) no
C5 C4 H4A 109.5 no
C5 C4 H4B 109.5 no
H4A C4 H4B 109.5 no
C5 C4 H4C 109.5 no
H4A C4 H4C 109.5 no
H4B C4 H4C 109.5 no
C4 C5 S2 114.8(2) no
C4 C5 H5A 108.6 no
S2 C5 H5A 108.6 no
C4 C5 H5B 108.6 no
S2 C5 H5B 108.6 no
H5A C5 H5B 107.5 no
N2 C6 C8 122.7(3) no
N2 C6 C7 118.3(3) no
C8 C6 C7 118.9(3) no
C6 C7 H7A 109.5 no
C6 C7 H7B 109.5 no
H7A C7 H7B 109.5 no
C6 C7 H7C 109.5 no
H7A C7 H7C 109.5 no
H7B C7 H7C 109.5 no
C6 C8 C9 130.8(3) no
C6 C8 H8 114.6 no
C9 C8 H8 114.6 no
N4 C9 C8 123.1(3) no
N4 C9 C10 119.0(3) no
C8 C9 C10 118.0(3) no
C9 C10 H10A 109.5 no
C9 C10 H10B 109.5 no
H10A C10 H10B 109.5 no
C9 C10 H10C 109.5 no
H10A C10 H10C 109.5 no
H10B C10 H10C 109.5 no
N3 C11 S4 126.3(2) no
N3 C11 S3 120.0(2) no
S4 C11 S3 113.75(16) no
C13 C12 S3 113.4(2) no
C13 C12 H12A 108.9 no
S3 C12 H12A 108.9 no
C13 C12 H12B 108.9 no
S3 C12 H12B 108.9 no
H12A C12 H12B 107.7 no
C12 C13 H13A 109.5 no
C12 C13 H13B 109.5 no
H13A C13 H13B 109.5 no
C12 C13 H13C 109.5 no
H13A C13 H13C 109.5 no
H13B C13 H13C 109.5 no
C3 N1 N2 117.2(2) no
C6 N2 N1 115.2(2) no
C6 N2 Pd1 124.7(2) no
N1 N2 Pd1 120.07(17) no
C11 N3 N4 114.7(2) no
C9 N4 N3 115.7(2) no
C9 N4 Pd1 124.9(2) no
N3 N4 Pd1 119.35(18) no
C3 S1 C2 101.79(16) no
C3 S2 C5 100.98(13) no
C3 S2 Pd1 95.83(10) no
C5 S2 Pd1 108.60(10) no
C11 S3 C12 102.81(15) no
C11 S4 Pd1 94.34(10) no
N4 Pd1 N2 93.68(9) no
N4 Pd1 S2 178.35(7) no
N2 Pd1 S2 84.71(7) no
N4 Pd1 S4 85.31(7) no
N2 Pd1 S4 178.97(7) no
S2 Pd1 S4 96.30(3) no

loop_
_geom_bond_atom_site_label_1
_geom_bond_atom_site_label_2
_geom_bond_distance
_geom_bond_publ_flag
C1 C2 1.496(5) no
C1 H1A 0.9600 no
C1 H1B 0.9600 no
C1 H1C 0.9600 no
C2 S1 1.801(4) no
C2 H2A 0.9700 no
C2 H2B 0.9700 no
C3 N1 1.272(4) no
C3 S1 1.744(3) no
C3 S2 1.796(3) no
C4 C5 1.493(4) no
C4 H4A 0.9600 no
C4 H4B 0.9600 no
C4 H4C 0.9600 no
C5 S2 1.823(3) no
C5 H5A 0.9700 no
C5 H5B 0.9700 no
C6 N2 1.339(4) no
C6 C8 1.373(4) no
C6 C7 1.507(4) no
C7 H7A 0.9600 no
C7 H7B 0.9600 no
C7 H7C 0.9600 no
C8 C9 1.403(4) no
C8 H8 0.9300 no
C9 N4 1.322(4) no
C9 C10 1.490(4) no
C10 H10A 0.9600 no
C10 H10B 0.9600 no
C10 H10C 0.9600 no
C11 N3 1.275(4) no
C11 S4 1.738(3) no
C11 S3 1.756(3) no
C12 C13 1.501(4) no
C12 S3 1.803(4) no
C12 H12A 0.9700 no
C12 H12B 0.9700 no
C13 H13A 0.9600 no
C13 H13B 0.9600 no
C13 H13C 0.9600 no
N1 N2 1.380(3) no
N2 Pd1 1.999(2) no
N3 N4 1.394(3) no
N4 Pd1 1.989(2) no
S2 Pd1 2.2568(8) no
S4 Pd1 2.2656(7) no

loop_
_geom_torsion_atom_site_label_1
_geom_torsion_atom_site_label_2
_geom_torsion_atom_site_label_3
_geom_torsion_atom_site_label_4
_geom_torsion
_geom_torsion_publ_flag
N2 C6 C8 C9 -1.3(5) no
C7 C6 C8 C9 179.0(3) no
C6 C8 C9 N4 1.1(5) no
C6 C8 C9 C10 -179.1(3) no
S1 C3 N1 N2 179.89(18) no
S2 C3 N1 N2 -2.4(3) no
C8 C6 N2 N1 -179.8(2) no
C7 C6 N2 N1 0.0(4) no
C8 C6 N2 Pd1 -1.1(4) no
C7 C6 N2 Pd1 178.7(2) no
C3 N1 N2 C6 178.9(2) no
C3 N1 N2 Pd1 0.1(3) no
S4 C11 N3 N4 0.7(4) no
S3 C11 N3 N4 179.51(18) no
C8 C9 N4 N3 178.6(2) no
C10 C9 N4 N3 -1.3(4) no
C8 C9 N4 Pd1 1.4(4) no
C10 C9 N4 Pd1 -178.4(2) no
C11 N3 N4 C9 -177.8(2) no
C11 N3 N4 Pd1 -0.5(3) no
N1 C3 S1 C2 -6.6(3) no
S2 C3 S1 C2 175.50(16) no
C1 C2 S1 C3 -74.7(3) no
N1 C3 S2 C5 113.3(2) no
S1 C3 S2 C5 -68.82(17) no
N1 C3 S2 Pd1 3.0(2) no
S1 C3 S2 Pd1 -179.08(12) no
C4 C5 S2 C3 -53.9(3) no
C4 C5 S2 Pd1 46.1(3) no
N3 C11 S3 C12 7.2(3) no
S4 C11 S3 C12 -173.82(16) no
C13 C12 S3 C11 -81.7(3) no
N3 C11 S4 Pd1 -0.5(3) no
S3 C11 S4 Pd1 -179.39(13) no
C9 N4 Pd1 N2 -2.6(2) no
N3 N4 Pd1 N2 -179.67(18) no
C9 N4 Pd1 S2 9(2) no
N3 N4 Pd1 S2 -168(2) no
C9 N4 Pd1 S4 177.2(2) no
N3 N4 Pd1 S4 0.15(17) no
C6 N2 Pd1 N4 2.5(2) no
N1 N2 Pd1 N4 -178.89(18) no
C6 N2 Pd1 S2 -177.2(2) no
N1 N2 Pd1 S2 1.45(17) no
C6 N2 Pd1 S4 -7(4) no
N1 N2 Pd1 S4 171(4) no
C3 S2 Pd1 N4 -14(2) no
C5 S2 Pd1 N4 -118(2) no
C3 S2 Pd1 N2 -1.93(10) no
C5 S2 Pd1 N2 -105.60(12) no
C3 S2 Pd1 S4 178.25(9) no
C5 S2 Pd1 S4 74.58(11) no
C11 S4 Pd1 N4 0.13(11) no
C11 S4 Pd1 N2 10(4) no
C11 S4 Pd1 S2 179.78(9) no

loop_
_reflns_scale_group_code
_reflns_scale_meas_F
1 1.0
